data_7713730
loop_
_publ_author_name
'KANETOMO, Takuya'
'Yokoyama, Koki'
'Suzuki, Yudai'
'Ida, Hiromichi'
'Okazawa, Atsushi'
'Enomoto, Masaya'

_publ_section_title
;
 Investigation for Unique Magnetic Behaviours of Isomers in
 1,2-Dithiooxalato-Bridged Diiron(II) Complex
;
_journal_name_full 'Dalton Transactions'
_journal_paper_doi 10.1039/D3DT01992F
_journal_year 2023
_chemical_formula_moiety 'C38 H36 Fe2 N8 O2 S2, 2(Cl O4)'
_chemical_formula_sum 'C38 H36 Cl2 Fe2 N8 O10 S2'
_chemical_formula_weight 1011.47
_chemical_melting_point 458
_chemical_name_systematic
'[\m-ethanebis(thioic S-acid)ato]-bis{1-(pyridin-2-yl)-N,N-bis[(pyridin-2-yl)methyl]methanamine}-di-iron diperchlorate'
_space_group_crystal_system monoclinic
_space_group_IT_number 14
_space_group_name_Hall '-P 2ybc'
_space_group_name_H-M_alt 'P 1 21/c 1'
_atom_sites_solution_hydrogens geom
_atom_sites_solution_primary dual
_audit_creation_date 2022-04-12
_audit_creation_method
;
Olex2 1.5
(compiled 2021.12.09 svn.r5202d8cf for OlexSys, GUI svn.r6439)
;
_audit_update_record
;
2023-06-26 deposited with the CCDC.	2023-08-10 downloaded from the CCDC.
;
_cell_angle_alpha 90
_cell_angle_beta 101.876(6)
_cell_angle_gamma 90
_cell_formula_units_Z 2
_cell_length_a 9.2720(18)
_cell_length_b 13.600(3)
_cell_length_c 16.515(3)
_cell_measurement_reflns_used 4302
_cell_measurement_temperature 90
_cell_measurement_theta_max 25.25
_cell_measurement_theta_min 2.70
_cell_volume 2038.0(7)
_computing_cell_refinement 'SAINT V8.38A (?, 2016)'
_computing_data_reduction 'SAINT V8.38A (?, 2016)'
_computing_molecular_graphics 'Olex2 1.5 (Dolomanov et al., 2009)'
_computing_publication_material 'Olex2 1.5 (Dolomanov et al., 2009)'
_computing_structure_refinement 'SHELXL 2018/3 (Sheldrick, 2015)'
_computing_structure_solution 'SHELXT 2018/2 (Sheldrick, 2018)'
_diffrn_ambient_temperature 90
_diffrn_measured_fraction_theta_full 0.995
_diffrn_measured_fraction_theta_max 0.950
_diffrn_measurement_device_type 'Bruker APEX-II CCD'
_diffrn_measurement_method '\f and \w scans'
_diffrn_radiation_type MoK\a
_diffrn_radiation_wavelength 0.71073
_diffrn_reflns_av_R_equivalents 0.0578
_diffrn_reflns_av_unetI/netI 0.0690
_diffrn_reflns_Laue_measured_fraction_full 0.995
_diffrn_reflns_Laue_measured_fraction_max 0.950
_diffrn_reflns_limit_h_max 11
_diffrn_reflns_limit_h_min -12
_diffrn_reflns_limit_k_max 17
_diffrn_reflns_limit_k_min -17
_diffrn_reflns_limit_l_max 21
_diffrn_reflns_limit_l_min -20
_diffrn_reflns_number 17554
_diffrn_reflns_point_group_measured_fraction_full 0.995
_diffrn_reflns_point_group_measured_fraction_max 0.950
_diffrn_reflns_theta_full 25.242
_diffrn_reflns_theta_max 27.482
_diffrn_reflns_theta_min 1.957
_exptl_absorpt_coefficient_mu 1.015
_exptl_absorpt_correction_T_max 0.9355
_exptl_absorpt_correction_T_min 0.8159
_exptl_absorpt_correction_type none
_exptl_absorpt_process_details
;
SADABS-2016/2 (Bruker,2016/2) was used for absorption correction.
wR2(int) was 0.0829 before and 0.0544 after correction.
The Ratio of minimum to maximum transmission is 0.8722.
The \l/2 correction factor is Not present.
;
_exptl_crystal_colour green
_exptl_crystal_colour_primary green
_exptl_crystal_density_diffrn 1.648
_exptl_crystal_description block
_exptl_crystal_F_000 1036
_exptl_crystal_preparation 'Magnetic properties'
_exptl_crystal_size_max 0.311
_exptl_crystal_size_mid 0.166
_exptl_crystal_size_min 0.114
_refine_diff_density_max 1.469
_refine_diff_density_min -1.095
_refine_diff_density_rms 0.099
_refine_ls_extinction_method none
_refine_ls_goodness_of_fit_ref 1.042
_refine_ls_hydrogen_treatment constr
_refine_ls_matrix_type full
_refine_ls_number_parameters 281
_refine_ls_number_reflns 4438
_refine_ls_number_restraints 0
_refine_ls_restrained_S_all 1.042
_refine_ls_R_factor_all 0.0836
_refine_ls_R_factor_gt 0.0563
_refine_ls_shift/su_max 0.000
_refine_ls_shift/su_mean 0.000
_refine_ls_structure_factor_coef Fsqd
_refine_ls_weighting_details 'w=1/[\s^2^(Fo^2^)+(0.0341P)^2^+6.4448P] where P=(Fo^2^+2Fc^2^)/3'
_refine_ls_weighting_scheme calc
_refine_ls_wR_factor_gt 0.1278
_refine_ls_wR_factor_ref 0.1409
_reflns_Friedel_coverage 0.000
_reflns_number_gt 3309
_reflns_number_total 4438
_reflns_threshold_expression 'I > 2\s(I)'
_cod_data_source_file d3dt01992f1.cif
_cod_data_source_block fetpadto_90k_1stcool_0m
_cod_original_cell_volume 2037.9(7)
_cod_database_code 7713730
_shelx_shelxl_version_number 2018/3
_shelx_space_group_comment
;
The symmetry employed for this shelxl refinement is uniquely defined
by the following loop, which should always be used as a source of
symmetry information in preference to the above space-group names.
They are only intended as comments.
;
_shelx_estimated_absorpt_t_max 0.893
_shelx_estimated_absorpt_t_min 0.743
_olex2_refinement_description
;
1. Fixed Uiso
 At 1.2 times of:
  All C(H) groups, All C(H,H) groups
2. Shared sites
{O2, S1}
{S2, O1}
3. Uiso/Uaniso restraints and constraints
Uanis(O2) = Uanis(S1)
Uanis(S2) = Uanis(O1)
4. Others
 Sof(O2)=Sof(S2)=1-FVAR(1)
 Sof(S1)=Sof(O1)=FVAR(1)
5.a Secondary CH2 refined with riding coordinates:
 C19(H19a,H19b), C13(H13a,H13b), C7(H7a,H7b)
5.b Aromatic/amide H refined with riding coordinates:
 C8(H8), C15(H15), C17(H17), C14(H14), C5(H5), C2(H2), C9(H9), C16(H16),
 C11(H11), C4(H4), C10(H10), C3(H3)
;
_olex2_submission_special_instructions 'No special instructions were received'

loop_
_space_group_symop_operation_xyz
'x, y, z'
'-x, y+1/2, -z+1/2'
'-x, -y, -z'
'x, -y-1/2, z-1/2'

loop_
_atom_site_label
_atom_site_type_symbol
_atom_site_fract_x
_atom_site_fract_y
_atom_site_fract_z
_atom_site_U_iso_or_equiv
_atom_site_adp_type
_atom_site_occupancy
_atom_site_site_symmetry_order
_atom_site_calc_flag
_atom_site_refinement_flags_posn
_atom_site_refinement_flags_adp
_atom_site_refinement_flags_occupancy
_atom_site_disorder_assembly
_atom_site_disorder_group
Fe1 Fe 0.59843(6) -0.11506(4) 0.37972(3) 0.02312(16) Uani 1 1 d . . . . .
Cl1 Cl 1.01836(11) -0.08193(8) 0.16487(7) 0.0351(3) Uani 1 1 d . . . . .
S1 S 0.60084(16) 0.01114(11) 0.62661(8) 0.0406(6) Uani 0.728(9) 1 d . . P . .
O2 O 0.60084(16) 0.01114(11) 0.62661(8) 0.0406(6) Uani 0.272(9) 1 d . . P . .
O1 O 0.6434(3) -0.0860(3) 0.50329(19) 0.0714(12) Uani 0.728(9) 1 d . . P . .
S2 S 0.6434(3) -0.0860(3) 0.50329(19) 0.0714(12) Uani 0.272(9) 1 d . . P . .
O3 O 1.0894(3) -0.1373(2) 0.23661(18) 0.0345(7) Uani 1 1 d . . . . .
N2 N 0.5547(3) -0.1495(2) 0.25987(18) 0.0208(6) Uani 1 1 d . . . . .
N4 N 0.7771(3) -0.2066(2) 0.38441(19) 0.0240(7) Uani 1 1 d . . . . .
N3 N 0.4983(3) -0.2438(2) 0.39596(17) 0.0208(6) Uani 1 1 d . . . . .
N1 N 0.7509(3) -0.0141(2) 0.36596(19) 0.0256(7) Uani 1 1 d . . . . .
O5 O 1.0932(5) 0.0078(3) 0.1625(2) 0.0645(11) Uani 1 1 d . . . . .
C18 C 0.5930(4) -0.3191(3) 0.4156(2) 0.0248(8) Uani 1 1 d . . . . .
C6 C 0.8909(4) -0.0457(3) 0.3879(2) 0.0276(9) Uani 1 1 d . . . . .
C8 C 0.4309(4) -0.1245(3) 0.2051(2) 0.0285(9) Uani 1 1 d . . . . .
H8 H 0.367277 -0.078645 0.220700 0.034 Uiso 1 1 calc R U . . .
O4 O 0.8704(4) -0.0621(3) 0.1730(3) 0.0890(17) Uani 1 1 d . . . . .
C15 C 0.2978(5) -0.3572(3) 0.3814(2) 0.0315(10) Uani 1 1 d . . . . .
H15 H 0.196685 -0.368424 0.370175 0.038 Uiso 1 1 calc R U . . .
C17 C 0.5450(5) -0.4152(3) 0.4180(3) 0.0328(10) Uani 1 1 d . . . . .
H17 H 0.612559 -0.466193 0.430931 0.039 Uiso 1 1 calc R U . . .
C12 C 0.6473(4) -0.2149(3) 0.2374(2) 0.0256(8) Uani 1 1 d . . . . .
C19 C 0.7532(4) -0.2909(3) 0.4363(3) 0.0310(9) Uani 1 1 d . . . . .
H19A H 0.781306 -0.273323 0.494364 0.037 Uiso 1 1 calc R U . . .
H19B H 0.813393 -0.346079 0.426200 0.037 Uiso 1 1 calc R U . . .
O6 O 1.0178(6) -0.1380(3) 0.0931(2) 0.0805(15) Uani 1 1 d . . . . .
C13 C 0.7853(4) -0.2371(3) 0.2984(3) 0.0288(9) Uani 1 1 d . . . . .
H13A H 0.866955 -0.203428 0.282039 0.035 Uiso 1 1 calc R U . . .
H13B H 0.804431 -0.307227 0.297799 0.035 Uiso 1 1 calc R U . . .
C7 C 0.9085(4) -0.1477(3) 0.4222(3) 0.0337(10) Uani 1 1 d . . . . .
H7A H 0.996645 -0.177530 0.409981 0.040 Uiso 1 1 calc R U . . .
H7B H 0.918555 -0.145768 0.481839 0.040 Uiso 1 1 calc R U . . .
C14 C 0.3531(4) -0.2628(3) 0.3788(2) 0.0262(8) Uani 1 1 d . . . . .
H14 H 0.287455 -0.210941 0.364560 0.031 Uiso 1 1 calc R U . . .
C5 C 1.0092(5) 0.0136(4) 0.3802(3) 0.0393(11) Uani 1 1 d . . . . .
H5 H 1.105292 -0.009830 0.394192 0.047 Uiso 1 1 calc R U . . .
C1 C 0.5647(5) -0.0221(4) 0.5301(2) 0.0353(11) Uani 1 1 d . . . . .
C2 C 0.7260(5) 0.0774(3) 0.3362(3) 0.0331(9) Uani 1 1 d . . . . .
H2 H 0.628957 0.098538 0.319848 0.040 Uiso 1 1 calc R U . . .
C9 C 0.3957(5) -0.1647(4) 0.1268(3) 0.0412(11) Uani 1 1 d . . . . .
H9 H 0.309587 -0.146525 0.090264 0.049 Uiso 1 1 calc R U . . .
C16 C 0.3962(5) -0.4344(3) 0.4012(3) 0.0381(11) Uani 1 1 d . . . . .
H16 H 0.362014 -0.498446 0.403006 0.046 Uiso 1 1 calc R U . . .
C11 C 0.6173(5) -0.2568(4) 0.1589(3) 0.0405(11) Uani 1 1 d . . . . .
H11 H 0.682936 -0.301513 0.143795 0.049 Uiso 1 1 calc R U . . .
C4 C 0.9802(5) 0.1090(4) 0.3511(3) 0.0427(12) Uani 1 1 d . . . . .
H4 H 1.057588 0.150853 0.346614 0.051 Uiso 1 1 calc R U . . .
C10 C 0.4902(6) -0.2320(4) 0.1039(3) 0.0466(13) Uani 1 1 d . . . . .
H10 H 0.468437 -0.260506 0.051588 0.056 Uiso 1 1 calc R U . . .
C3 C 0.8375(5) 0.1413(3) 0.3289(3) 0.0380(11) Uani 1 1 d . . . . .
H3 H 0.816595 0.204994 0.309449 0.046 Uiso 1 1 calc R U . . .

loop_
_atom_site_aniso_label
_atom_site_aniso_U_11
_atom_site_aniso_U_22
_atom_site_aniso_U_33
_atom_site_aniso_U_23
_atom_site_aniso_U_13
_atom_site_aniso_U_12
Fe1 0.0243(3) 0.0263(3) 0.0184(3) 0.0008(2) 0.0033(2) -0.0081(2)
Cl1 0.0250(5) 0.0258(5) 0.0508(6) 0.0000(5) -0.0010(4) 0.0010(4)
S1 0.0488(9) 0.0444(10) 0.0314(8) -0.0097(6) 0.0150(6) -0.0176(7)
O2 0.0488(9) 0.0444(10) 0.0314(8) -0.0097(6) 0.0150(6) -0.0176(7)
O1 0.067(2) 0.081(2) 0.0614(19) 0.0135(16) 0.0002(14) -0.0248(17)
S2 0.067(2) 0.081(2) 0.0614(19) 0.0135(16) 0.0002(14) -0.0248(17)
O3 0.0270(14) 0.0329(17) 0.0411(17) -0.0008(13) 0.0014(13) 0.0072(12)
N2 0.0233(15) 0.0200(16) 0.0204(14) -0.0008(12) 0.0075(12) -0.0069(12)
N4 0.0213(15) 0.0216(17) 0.0273(16) -0.0041(13) 0.0008(13) -0.0010(13)
N3 0.0247(15) 0.0208(17) 0.0168(14) -0.0034(12) 0.0040(12) -0.0012(13)
N1 0.0303(17) 0.0269(19) 0.0214(15) -0.0025(13) 0.0098(13) -0.0006(14)
O5 0.083(3) 0.042(2) 0.065(2) 0.0111(18) 0.006(2) -0.031(2)
C18 0.031(2) 0.022(2) 0.0201(17) 0.0007(15) 0.0017(15) 0.0010(16)
C6 0.0253(19) 0.030(2) 0.0283(19) -0.0100(17) 0.0073(16) -0.0040(16)
C8 0.033(2) 0.027(2) 0.0251(19) 0.0071(16) 0.0051(16) -0.0043(17)
O4 0.0287(18) 0.086(3) 0.151(5) 0.064(3) 0.015(2) 0.021(2)
C15 0.032(2) 0.037(3) 0.0245(19) -0.0026(17) 0.0034(17) -0.0145(18)
C17 0.045(2) 0.020(2) 0.031(2) 0.0019(16) 0.0012(18) -0.0057(18)
C12 0.0289(19) 0.025(2) 0.0252(18) -0.0089(16) 0.0113(16) -0.0085(16)
C19 0.030(2) 0.026(2) 0.034(2) 0.0045(17) 0.0010(17) 0.0068(17)
O6 0.112(4) 0.063(3) 0.047(2) -0.016(2) -0.028(2) 0.026(3)
C13 0.0247(19) 0.026(2) 0.038(2) -0.0070(17) 0.0111(17) -0.0007(16)
C7 0.0211(19) 0.030(2) 0.045(2) -0.0068(19) -0.0041(18) -0.0024(17)
C14 0.0277(19) 0.030(2) 0.0209(18) -0.0040(16) 0.0056(15) -0.0026(16)
C5 0.029(2) 0.043(3) 0.046(3) -0.012(2) 0.0070(19) -0.0114(19)
C1 0.039(2) 0.040(3) 0.0236(19) 0.0050(18) -0.0004(18) -0.027(2)
C2 0.042(2) 0.029(2) 0.031(2) 0.0000(18) 0.0147(18) 0.0009(19)
C9 0.043(3) 0.049(3) 0.028(2) 0.012(2) -0.0001(19) -0.016(2)
C16 0.056(3) 0.025(2) 0.031(2) 0.0041(18) 0.002(2) -0.015(2)
C11 0.045(3) 0.047(3) 0.035(2) -0.018(2) 0.021(2) -0.010(2)
C4 0.047(3) 0.043(3) 0.039(2) -0.010(2) 0.013(2) -0.027(2)
C10 0.057(3) 0.065(4) 0.019(2) -0.011(2) 0.010(2) -0.023(3)
C3 0.057(3) 0.028(2) 0.033(2) -0.0024(18) 0.017(2) -0.008(2)

loop_
_atom_type_symbol
_atom_type_description
_atom_type_scat_dispersion_real
_atom_type_scat_dispersion_imag
_atom_type_scat_source
C C 0.0033 0.0016 'International Tables Vol C Tables 4.2.6.8 and 6.1.1.4'
H H 0.0000 0.0000 'International Tables Vol C Tables 4.2.6.8 and 6.1.1.4'
Cl Cl 0.1484 0.1585 'International Tables Vol C Tables 4.2.6.8 and 6.1.1.4'
Fe Fe 0.3463 0.8444 'International Tables Vol C Tables 4.2.6.8 and 6.1.1.4'
N N 0.0061 0.0033 'International Tables Vol C Tables 4.2.6.8 and 6.1.1.4'
O O 0.0106 0.0060 'International Tables Vol C Tables 4.2.6.8 and 6.1.1.4'
S S 0.1246 0.1234 'International Tables Vol C Tables 4.2.6.8 and 6.1.1.4'

loop_
_geom_angle_atom_site_label_1
_geom_angle_atom_site_label_2
_geom_angle_atom_site_label_3
_geom_angle
_geom_angle_site_symmetry_1
_geom_angle_site_symmetry_3
_geom_angle_publ_flag
S2 Fe1 S1 85.63(11) . 3_656 ?
S2 Fe1 N4 94.70(13) . . ?
N2 Fe1 S1 95.83(10) . 3_656 ?
N2 Fe1 S2 177.58(13) . . ?
N2 Fe1 N4 83.86(12) . . ?
N2 Fe1 N3 85.61(12) . . ?
N2 Fe1 N1 92.98(12) . . ?
N4 Fe1 S1 179.30(10) . 3_656 ?
N3 Fe1 S1 98.66(10) . 3_656 ?
N3 Fe1 S2 92.28(12) . . ?
N3 Fe1 N4 81.95(12) . . ?
N1 Fe1 S1 98.70(10) . 3_656 ?
N1 Fe1 S2 88.69(12) . . ?
N1 Fe1 N4 80.69(13) . . ?
N1 Fe1 N3 162.64(13) . . ?
O5 Cl1 O3 109.3(2) . . ?
O5 Cl1 O4 109.1(3) . . ?
O5 Cl1 O6 111.3(3) . . ?
O4 Cl1 O3 107.8(2) . . ?
O6 Cl1 O3 109.3(2) . . ?
O6 Cl1 O4 110.0(3) . . ?
C1 O2 Fe1 97.1(2) . 3_656 ?
C1 S2 Fe1 117.9(3) . . ?
C8 N2 Fe1 125.2(3) . . ?
C12 N2 Fe1 114.9(2) . . ?
C12 N2 C8 119.1(3) . . ?
C19 N4 Fe1 106.0(2) . . ?
C19 N4 C13 112.2(3) . . ?
C19 N4 C7 112.5(3) . . ?
C13 N4 Fe1 109.2(2) . . ?
C7 N4 Fe1 105.9(2) . . ?
C7 N4 C13 110.6(3) . . ?
C18 N3 Fe1 113.3(2) . . ?
C14 N3 Fe1 127.3(3) . . ?
C14 N3 C18 118.7(3) . . ?
C6 N1 Fe1 114.4(3) . . ?
C2 N1 Fe1 126.9(3) . . ?
C2 N1 C6 118.6(4) . . ?
N3 C18 C17 121.9(4) . . ?
N3 C18 C19 115.2(3) . . ?
C17 C18 C19 122.9(4) . . ?
N1 C6 C7 115.0(3) . . ?
N1 C6 C5 121.8(4) . . ?
C5 C6 C7 123.2(4) . . ?
N2 C8 H8 118.9 . . ?
N2 C8 C9 122.1(4) . . ?
C9 C8 H8 118.9 . . ?
C14 C15 H15 120.7 . . ?
C16 C15 H15 120.7 . . ?
C16 C15 C14 118.6(4) . . ?
C18 C17 H17 120.4 . . ?
C16 C17 C18 119.3(4) . . ?
C16 C17 H17 120.4 . . ?
N2 C12 C13 117.3(3) . . ?
N2 C12 C11 120.9(4) . . ?
C11 C12 C13 121.8(4) . . ?
N4 C19 C18 109.0(3) . . ?
N4 C19 H19A 109.9 . . ?
N4 C19 H19B 109.9 . . ?
C18 C19 H19A 109.9 . . ?
C18 C19 H19B 109.9 . . ?
H19A C19 H19B 108.3 . . ?
N4 C13 H13A 109.1 . . ?
N4 C13 H13B 109.1 . . ?
C12 C13 N4 112.4(3) . . ?
C12 C13 H13A 109.1 . . ?
C12 C13 H13B 109.1 . . ?
H13A C13 H13B 107.8 . . ?
N4 C7 C6 109.0(3) . . ?
N4 C7 H7A 109.9 . . ?
N4 C7 H7B 109.9 . . ?
C6 C7 H7A 109.9 . . ?
C6 C7 H7B 109.9 . . ?
H7A C7 H7B 108.3 . . ?
N3 C14 C15 122.2(4) . . ?
N3 C14 H14 118.9 . . ?
C15 C14 H14 118.9 . . ?
C6 C5 H5 120.9 . . ?
C6 C5 C4 118.3(4) . . ?
C4 C5 H5 120.9 . . ?
S2 C1 O2 121.0(3) . . ?
S2 C1 C1 118.4(5) . 3_656 ?
C1 C1 O2 120.6(6) 3_656 . ?
N1 C2 H2 118.6 . . ?
N1 C2 C3 122.9(4) . . ?
C3 C2 H2 118.6 . . ?
C8 C9 H9 120.6 . . ?
C10 C9 C8 118.8(4) . . ?
C10 C9 H9 120.6 . . ?
C15 C16 H16 120.4 . . ?
C17 C16 C15 119.3(4) . . ?
C17 C16 H16 120.4 . . ?
C12 C11 H11 120.1 . . ?
C10 C11 C12 119.7(4) . . ?
C10 C11 H11 120.1 . . ?
C5 C4 H4 120.1 . . ?
C3 C4 C5 119.9(4) . . ?
C3 C4 H4 120.1 . . ?
C9 C10 C11 119.3(4) . . ?
C9 C10 H10 120.3 . . ?
C11 C10 H10 120.3 . . ?
C2 C3 H3 120.8 . . ?
C4 C3 C2 118.4(4) . . ?
C4 C3 H3 120.8 . . ?

loop_
_geom_bond_atom_site_label_1
_geom_bond_atom_site_label_2
_geom_bond_distance
_geom_bond_site_symmetry_2
_geom_bond_publ_flag
Fe1 S1 2.3113(17) 3_656 ?
Fe1 S2 2.036(3) . ?
Fe1 N2 1.993(3) . ?
Fe1 N4 2.061(3) . ?
Fe1 N3 2.025(3) . ?
Fe1 N1 2.017(3) . ?
Cl1 O3 1.443(3) . ?
Cl1 O5 1.409(3) . ?
Cl1 O4 1.431(4) . ?
Cl1 O6 1.409(4) . ?
O2 C1 1.624(4) . ?
S2 C1 1.272(6) . ?
N2 C8 1.351(5) . ?
N2 C12 1.340(5) . ?
N4 C19 1.476(5) . ?
N4 C13 1.497(5) . ?
N4 C7 1.484(5) . ?
N3 C18 1.345(5) . ?
N3 C14 1.342(5) . ?
N1 C6 1.344(5) . ?
N1 C2 1.340(5) . ?
C18 C17 1.383(6) . ?
C18 C19 1.503(5) . ?
C6 C7 1.495(6) . ?
C6 C5 1.388(6) . ?
C8 H8 0.9300 . ?
C8 C9 1.380(6) . ?
C15 H15 0.9300 . ?
C15 C14 1.386(6) . ?
C15 C16 1.385(6) . ?
C17 H17 0.9300 . ?
C17 C16 1.375(6) . ?
C12 C13 1.488(5) . ?
C12 C11 1.391(5) . ?
C19 H19A 0.9700 . ?
C19 H19B 0.9700 . ?
C13 H13A 0.9700 . ?
C13 H13B 0.9700 . ?
C7 H7A 0.9700 . ?
C7 H7B 0.9700 . ?
C14 H14 0.9300 . ?
C5 H5 0.9300 . ?
C5 C4 1.391(7) . ?
C1 C1 1.516(9) 3_656 ?
C2 H2 0.9300 . ?
C2 C3 1.376(6) . ?
C9 H9 0.9300 . ?
C9 C10 1.374(7) . ?
C16 H16 0.9300 . ?
C11 H11 0.9300 . ?
C11 C10 1.374(7) . ?
C4 H4 0.9300 . ?
C4 C3 1.371(7) . ?
C10 H10 0.9300 . ?
C3 H3 0.9300 . ?

loop_
_geom_torsion_atom_site_label_1
_geom_torsion_atom_site_label_2
_geom_torsion_atom_site_label_3
_geom_torsion_atom_site_label_4
_geom_torsion
_geom_torsion_site_symmetry_1
_geom_torsion_site_symmetry_2
_geom_torsion_site_symmetry_3
_geom_torsion_site_symmetry_4
_geom_torsion_publ_flag
Fe1 O2 C1 S2 -176.3(3) 3_656 . . . ?
Fe1 O2 C1 C1 3.4(4) 3_656 . . 3_656 ?
Fe1 S2 C1 O2 -175.5(2) . . . . ?
Fe1 S2 C1 C1 4.9(6) . . . 3_656 ?
Fe1 N2 C8 C9 -168.4(3) . . . . ?
Fe1 N2 C12 C13 -12.4(4) . . . . ?
Fe1 N2 C12 C11 170.1(3) . . . . ?
Fe1 N4 C19 C18 40.3(3) . . . . ?
Fe1 N4 C13 C12 -14.0(4) . . . . ?
Fe1 N4 C7 C6 -40.8(4) . . . . ?
Fe1 N3 C18 C17 -171.0(3) . . . . ?
Fe1 N3 C18 C19 10.3(4) . . . . ?
Fe1 N3 C14 C15 170.7(3) . . . . ?
Fe1 N1 C6 C7 -2.8(4) . . . . ?
Fe1 N1 C6 C5 178.3(3) . . . . ?
Fe1 N1 C2 C3 -179.9(3) . . . . ?
N2 C8 C9 C10 -0.3(6) . . . . ?
N2 C12 C13 N4 17.8(5) . . . . ?
N2 C12 C11 C10 -0.8(7) . . . . ?
N3 C18 C17 C16 -1.0(6) . . . . ?
N3 C18 C19 N4 -34.8(5) . . . . ?
N1 C6 C7 N4 30.0(5) . . . . ?
N1 C6 C5 C4 1.8(6) . . . . ?
N1 C2 C3 C4 1.7(6) . . . . ?
C18 N3 C14 C15 0.7(5) . . . . ?
C18 C17 C16 C15 0.6(6) . . . . ?
C6 N1 C2 C3 -1.5(6) . . . . ?
C6 C5 C4 C3 -1.6(7) . . . . ?
C8 N2 C12 C13 177.5(3) . . . . ?
C8 N2 C12 C11 0.0(6) . . . . ?
C8 C9 C10 C11 -0.5(7) . . . . ?
C17 C18 C19 N4 146.5(4) . . . . ?
C12 N2 C8 C9 0.6(6) . . . . ?
C12 C11 C10 C9 1.1(7) . . . . ?
C19 N4 C13 C12 103.3(4) . . . . ?
C19 N4 C7 C6 -156.2(3) . . . . ?
C19 C18 C17 C16 177.6(4) . . . . ?
C13 N4 C19 C18 -78.8(4) . . . . ?
C13 N4 C7 C6 77.4(4) . . . . ?
C13 C12 C11 C10 -178.2(4) . . . . ?
C7 N4 C19 C18 155.7(3) . . . . ?
C7 N4 C13 C12 -130.2(3) . . . . ?
C7 C6 C5 C4 -177.0(4) . . . . ?
C14 N3 C18 C17 0.4(5) . . . . ?
C14 N3 C18 C19 -178.3(3) . . . . ?
C14 C15 C16 C17 0.5(6) . . . . ?
C5 C6 C7 N4 -151.1(4) . . . . ?
C5 C4 C3 C2 -0.1(7) . . . . ?
C2 N1 C6 C7 178.6(4) . . . . ?
C2 N1 C6 C5 -0.3(6) . . . . ?
C16 C15 C14 N3 -1.1(6) . . . . ?
C11 C12 C13 N4 -164.7(4) . . . . ?
